data_7702014
loop_
_publ_author_name
'Zheng, Feng'
'Hutton, Alan T.'
'van Sittert, Cornelia G. C. E.'
'Gerber, Wilhelmus J.'
'Mapolie, Selwyn F.'

_publ_section_title
;
 Cyclometallated platinum(II) complexes of
 benzylidene-2,6-di-isopropylphenylamine containing bidentate phosphines:
 synthesis, structural properties and reactivity studies.
;
_journal_issue 4
_journal_name_full 'Dalton transactions (Cambridge, England : 2003)'
_journal_page_first 1969
_journal_page_last 1981
_journal_paper_doi 10.1039/c4dt02375g
_journal_volume 44
_journal_year 2015
_chemical_formula_moiety 'C48 H52 Cl N O P2 Pt'
_chemical_formula_sum 'C48 H52 Cl N O P2 Pt'
_chemical_formula_weight 951.39
_chemical_melting_point 322
_chemical_name_common 3b
_space_group_IT_number 14
_space_group_name_Hall '-P 2ybc'
_space_group_name_H-M_alt 'P 1 21/c 1'
_symmetry_cell_setting monoclinic
_symmetry_space_group_name_H-M 'P 1 21/c 1'
_atom_sites_solution_hydrogens geom
_atom_sites_solution_primary direct
_atom_sites_solution_secondary difmap
_audit_creation_method SHELXL-97
_cell_angle_alpha 90.00
_cell_angle_beta 101.2840(10)
_cell_angle_gamma 90.00
_cell_formula_units_Z 4
_cell_length_a 9.8055(5)
_cell_length_b 39.311(2)
_cell_length_c 11.2304(6)
_cell_measurement_reflns_used 92919
_cell_measurement_temperature 173(2)
_cell_measurement_theta_max 28.85
_cell_measurement_theta_min 1.92
_cell_volume 4245.2(4)
_computing_cell_refinement 'SAINT (7.60a, Bruker AXS Inc., Madison, WI, USA, 2006)'
_computing_data_collection 'SAINT (7.60a, Bruker AXS Inc., Madison, WI, USA, 2006)'
_computing_data_reduction 'SAINT (7.60a, Bruker AXS Inc., Madison, WI, USA, 2006)'
_computing_molecular_graphics 'X-Seed (Barbour, 2001)'
_computing_publication_material 'SHELXL-97 (Sheldrick, 2001)'
_computing_structure_refinement 'SHELXL-97 (Sheldrick, 1997)'
_computing_structure_solution 'SHELXS-97 (Sheldrick, 1997)'
_diffrn_ambient_temperature 173(2)
_diffrn_measured_fraction_theta_full 0.996
_diffrn_measured_fraction_theta_max 0.996
_diffrn_measurement_device_type 'Bruker Kappa Duo Apex II Diffractometer'
_diffrn_measurement_method '0.5\% \f scans and \w scans'
_diffrn_radiation_monochromator graphite
_diffrn_radiation_source 'fine-focus sealed tube'
_diffrn_radiation_type MoK\a
_diffrn_radiation_wavelength 0.71073
_diffrn_reflns_av_R_equivalents 0.0647
_diffrn_reflns_av_sigmaI/netI 0.0378
_diffrn_reflns_limit_h_max 13
_diffrn_reflns_limit_h_min -13
_diffrn_reflns_limit_k_max 53
_diffrn_reflns_limit_k_min -53
_diffrn_reflns_limit_l_max 15
_diffrn_reflns_limit_l_min -15
_diffrn_reflns_number 92919
_diffrn_reflns_theta_full 28.85
_diffrn_reflns_theta_max 28.85
_diffrn_reflns_theta_min 1.92
_diffrn_standards_decay_% 0
_diffrn_standards_number 0
_exptl_absorpt_coefficient_mu 3.480
_exptl_absorpt_correction_T_max 0.7927
_exptl_absorpt_correction_T_min 0.7223
_exptl_absorpt_correction_type multi-scan
_exptl_absorpt_process_details 'SADABS (Sheldrick, 1996)'
_exptl_crystal_colour yellow
_exptl_crystal_density_diffrn 1.489
_exptl_crystal_density_method 'not measured'
_exptl_crystal_description block
_exptl_crystal_F_000 1920
_exptl_crystal_size_max 0.10
_exptl_crystal_size_mid 0.08
_exptl_crystal_size_min 0.07
_refine_diff_density_max 0.494
_refine_diff_density_min -0.787
_refine_diff_density_rms 0.091
_refine_ls_extinction_method none
_refine_ls_goodness_of_fit_ref 1.020
_refine_ls_hydrogen_treatment constr
_refine_ls_matrix_type full
_refine_ls_number_parameters 493
_refine_ls_number_reflns 11079
_refine_ls_number_restraints 0
_refine_ls_restrained_S_all 1.020
_refine_ls_R_factor_all 0.0430
_refine_ls_R_factor_gt 0.0288
_refine_ls_shift/su_max 0.001
_refine_ls_shift/su_mean 0.000
_refine_ls_structure_factor_coef Fsqd
_refine_ls_weighting_details 'calc w=1/[\s^2^(Fo^2^)+(0.0128P)^2^+4.0739P] where P=(Fo^2^+2Fc^2^)/3'
_refine_ls_weighting_scheme calc
_refine_ls_wR_factor_gt 0.0495
_refine_ls_wR_factor_ref 0.0528
_reflns_number_gt 9029
_reflns_number_total 11079
_reflns_threshold_expression >2sigma(I)
_cod_data_source_file c4dt02375g2.cif
_cod_data_source_block 3b
_cod_original_cell_volume 4245.3(4)
_cod_original_sg_symbol_H-M P21/c
_cod_database_code 7702014

loop_
_symmetry_equiv_pos_as_xyz
'x, y, z'
'-x, y+1/2, -z+1/2'
'-x, -y, -z'
'x, -y-1/2, z-1/2'

loop_
_atom_site_label
_atom_site_type_symbol
_atom_site_fract_x
_atom_site_fract_y
_atom_site_fract_z
_atom_site_U_iso_or_equiv
_atom_site_adp_type
_atom_site_occupancy
_atom_site_symmetry_multiplicity
_atom_site_calc_flag
_atom_site_refinement_flags
Pt1 Pt 0.330085(10) 0.082030(3) 0.130983(9) 0.01880(3) Uani 1 1 d .
Cl1 Cl 0.47688(7) 0.08152(2) 0.32437(6) 0.02908(14) Uani 1 1 d .
P1 P 0.19051(7) 0.08142(2) -0.05023(6) 0.02211(14) Uani 1 1 d .
P2 P 0.15359(7) 0.054713(18) 0.20281(6) 0.02183(15) Uani 1 1 d .
O1 O 0.6699(4) 0.14051(11) -0.3808(4) 0.1099(14) Uani 1 1 d .
N1 N 0.4830(3) 0.19186(6) 0.1517(2) 0.0289(5) Uani 1 1 d .
C1 C 0.4908(3) 0.10313(7) 0.0601(2) 0.0196(5) Uani 1 1 d .
C2 C 0.5565(3) 0.08392(8) -0.0173(2) 0.0250(6) Uani 1 1 d .
H2 H 0.5264 0.0612 -0.0358 0.030 Uiso 1 1 calc R
C3 C 0.6637(3) 0.09675(8) -0.0679(3) 0.0306(7) Uani 1 1 d .
H3 H 0.7065 0.0828 -0.1192 0.037 Uiso 1 1 calc R
C4 C 0.7087(3) 0.12988(9) -0.0440(3) 0.0351(7) Uani 1 1 d .
H4 H 0.7817 0.1388 -0.0790 0.042 Uiso 1 1 calc R
C5 C 0.6464(3) 0.14969(8) 0.0310(3) 0.0294(6) Uani 1 1 d .
H5 H 0.6770 0.1724 0.0477 0.035 Uiso 1 1 calc R
C6 C 0.5385(3) 0.13684(7) 0.0830(2) 0.0221(6) Uani 1 1 d .
C7 C 0.4740(3) 0.15974(7) 0.1598(2) 0.0255(6) Uani 1 1 d .
H7 H 0.4245 0.1503 0.2166 0.031 Uiso 1 1 calc R
C8 C 0.4269(3) 0.21223(7) 0.2355(3) 0.0316(7) Uani 1 1 d .
C9 C 0.5232(4) 0.23344(8) 0.3114(3) 0.0401(8) Uani 1 1 d .
C10 C 0.4747(4) 0.25233(9) 0.3990(3) 0.0506(9) Uani 1 1 d .
H10 H 0.5377 0.2664 0.4526 0.061 Uiso 1 1 calc R
C11 C 0.3378(4) 0.25113(10) 0.4098(3) 0.0531(10) Uani 1 1 d .
H11 H 0.3079 0.2634 0.4730 0.064 Uiso 1 1 calc R
C12 C 0.2433(4) 0.23215(9) 0.3288(3) 0.0441(8) Uani 1 1 d .
H12 H 0.1480 0.2324 0.3349 0.053 Uiso 1 1 calc R
C13 C 0.2851(3) 0.21271(8) 0.2384(3) 0.0315(7) Uani 1 1 d .
C14 C 0.6744(4) 0.23468(10) 0.2991(4) 0.0531(10) Uani 1 1 d .
H14 H 0.6774 0.2261 0.2157 0.064 Uiso 1 1 calc R
C15 C 0.7351(6) 0.27003(14) 0.3073(6) 0.114(2) Uani 1 1 d .
H15A H 0.7430 0.2786 0.3903 0.171 Uiso 1 1 calc R
H15B H 0.6743 0.2851 0.2508 0.171 Uiso 1 1 calc R
H15C H 0.8275 0.2694 0.2863 0.171 Uiso 1 1 calc R
C16 C 0.7617(5) 0.21103(19) 0.3857(7) 0.135(3) Uani 1 1 d .
H16A H 0.7688 0.2195 0.4687 0.203 Uiso 1 1 calc R
H16B H 0.8548 0.2096 0.3664 0.203 Uiso 1 1 calc R
H16C H 0.7189 0.1884 0.3789 0.203 Uiso 1 1 calc R
C17 C 0.1764(3) 0.19404(8) 0.1461(3) 0.0353(7) Uani 1 1 d .
H17 H 0.2236 0.1855 0.0807 0.042 Uiso 1 1 calc R
C18 C 0.0585(4) 0.21768(10) 0.0862(4) 0.0534(10) Uani 1 1 d .
H18A H 0.0031 0.2244 0.1462 0.080 Uiso 1 1 calc R
H18B H -0.0010 0.2058 0.0188 0.080 Uiso 1 1 calc R
H18C H 0.0979 0.2380 0.0554 0.080 Uiso 1 1 calc R
C19 C 0.1160(4) 0.16327(9) 0.2006(4) 0.0543(10) Uani 1 1 d .
H19A H 0.1903 0.1468 0.2294 0.081 Uiso 1 1 calc R
H19B H 0.0446 0.1526 0.1386 0.081 Uiso 1 1 calc R
H19C H 0.0744 0.1706 0.2689 0.081 Uiso 1 1 calc R
C20 C 0.1543(3) 0.12025(7) -0.1405(2) 0.0261(6) Uani 1 1 d .
C21 C 0.2605(4) 0.14249(8) -0.1510(3) 0.0392(8) Uani 1 1 d .
H21 H 0.3535 0.1372 -0.1130 0.047 Uiso 1 1 calc R
C22 C 0.2325(4) 0.17232(9) -0.2166(3) 0.0487(10) Uani 1 1 d .
H22 H 0.3062 0.1873 -0.2242 0.058 Uiso 1 1 calc R
C23 C 0.0987(4) 0.18025(9) -0.2704(3) 0.0492(10) Uani 1 1 d .
H23 H 0.0796 0.2010 -0.3136 0.059 Uiso 1 1 calc R
C24 C -0.0076(4) 0.15838(9) -0.2623(3) 0.0448(9) Uani 1 1 d .
H24 H -0.1001 0.1639 -0.3005 0.054 Uiso 1 1 calc R
C25 C 0.0195(3) 0.12821(9) -0.1986(3) 0.0356(7) Uani 1 1 d .
H25 H -0.0543 0.1129 -0.1944 0.043 Uiso 1 1 calc R
C26 C 0.2412(3) 0.04937(7) -0.1504(2) 0.0219(6) Uani 1 1 d .
C27 C 0.2228(3) 0.05431(8) -0.2752(2) 0.0276(6) Uani 1 1 d .
H27 H 0.1861 0.0752 -0.3100 0.033 Uiso 1 1 calc R
C28 C 0.2580(3) 0.02874(8) -0.3492(3) 0.0325(7) Uani 1 1 d .
H28 H 0.2454 0.0323 -0.4343 0.039 Uiso 1 1 calc R
C29 C 0.3110(3) -0.00165(8) -0.2998(3) 0.0325(7) Uani 1 1 d .
H29 H 0.3338 -0.0191 -0.3511 0.039 Uiso 1 1 calc R
C30 C 0.3312(3) -0.00696(8) -0.1754(3) 0.0309(7) Uani 1 1 d .
H30 H 0.3680 -0.0279 -0.1413 0.037 Uiso 1 1 calc R
C31 C 0.2970(3) 0.01863(7) -0.1012(3) 0.0280(6) Uani 1 1 d .
H31 H 0.3118 0.0152 -0.0159 0.034 Uiso 1 1 calc R
C32 C 0.0170(3) 0.06745(8) -0.0308(2) 0.0279(6) Uani 1 1 d .
H32A H -0.0356 0.0871 -0.0081 0.034 Uiso 1 1 calc R
H32B H -0.0351 0.0581 -0.1083 0.034 Uiso 1 1 calc R
C33 C 0.0315(3) 0.04050(8) 0.0673(2) 0.0276(6) Uani 1 1 d .
H33A H 0.0655 0.0191 0.0371 0.033 Uiso 1 1 calc R
H33B H -0.0604 0.0360 0.0881 0.033 Uiso 1 1 calc R
C34 C 0.1940(3) 0.01530(7) 0.2863(2) 0.0247(6) Uani 1 1 d .
C35 C 0.3229(3) 0.00028(9) 0.2924(3) 0.0450(9) Uani 1 1 d .
H35 H 0.3916 0.0113 0.2574 0.054 Uiso 1 1 calc R
C36 C 0.3517(4) -0.03091(9) 0.3496(4) 0.0579(11) Uani 1 1 d .
H36 H 0.4403 -0.0411 0.3532 0.069 Uiso 1 1 calc R
C37 C 0.2535(4) -0.04727(8) 0.4010(3) 0.0420(8) Uani 1 1 d .
H37 H 0.2741 -0.0686 0.4399 0.050 Uiso 1 1 calc R
C38 C 0.1253(3) -0.03254(8) 0.3958(3) 0.0345(7) Uani 1 1 d .
H38 H 0.0573 -0.0437 0.4313 0.041 Uiso 1 1 calc R
C39 C 0.0950(3) -0.00128(8) 0.3385(3) 0.0315(7) Uani 1 1 d .
H39 H 0.0062 0.0088 0.3351 0.038 Uiso 1 1 calc R
C40 C 0.0534(3) 0.07925(7) 0.2920(2) 0.0231(5) Uani 1 1 d .
C41 C -0.0889(3) 0.08465(8) 0.2585(3) 0.0318(6) Uani 1 1 d .
H41 H -0.1390 0.0750 0.1853 0.038 Uiso 1 1 calc R
C42 C -0.1583(3) 0.10402(9) 0.3308(3) 0.0363(7) Uani 1 1 d .
H42 H -0.2557 0.1075 0.3072 0.044 Uiso 1 1 calc R
C43 C -0.0863(3) 0.11823(8) 0.4370(3) 0.0335(7) Uani 1 1 d .
H43 H -0.1342 0.1314 0.4868 0.040 Uiso 1 1 calc R
C44 C 0.0558(3) 0.11328(8) 0.4709(3) 0.0322(7) Uani 1 1 d .
H44 H 0.1056 0.1231 0.5439 0.039 Uiso 1 1 calc R
C45 C 0.1255(3) 0.09404(7) 0.3985(2) 0.0264(6) Uani 1 1 d .
H45 H 0.2232 0.0909 0.4217 0.032 Uiso 1 1 calc R
C46 C 0.4604(8) 0.16819(18) -0.4765(7) 0.159(3) Uani 1 1 d .
H46A H 0.4631 0.1890 -0.4279 0.239 Uiso 1 1 calc R
H46B H 0.3641 0.1602 -0.4994 0.239 Uiso 1 1 calc R
H46C H 0.4970 0.1730 -0.5499 0.239 Uiso 1 1 calc R
C47 C 0.5464(5) 0.14158(12) -0.4042(4) 0.0618(11) Uani 1 1 d .
C48 C 0.4627(4) 0.11314(11) -0.3706(4) 0.0607(11) Uani 1 1 d .
H48A H 0.4378 0.0976 -0.4397 0.091 Uiso 1 1 calc R
H48B H 0.3778 0.1221 -0.3485 0.091 Uiso 1 1 calc R
H48C H 0.5170 0.1008 -0.3014 0.091 Uiso 1 1 calc R

loop_
_atom_site_aniso_label
_atom_site_aniso_U_11
_atom_site_aniso_U_22
_atom_site_aniso_U_33
_atom_site_aniso_U_23
_atom_site_aniso_U_13
_atom_site_aniso_U_12
Pt1 0.01724(5) 0.01934(5) 0.02046(5) -0.00313(5) 0.00527(3) -0.00233(5)
Cl1 0.0250(3) 0.0359(4) 0.0248(3) -0.0013(3) 0.0010(3) -0.0025(3)
P1 0.0202(3) 0.0243(4) 0.0222(3) -0.0041(3) 0.0049(3) -0.0011(3)
P2 0.0208(3) 0.0219(4) 0.0237(3) -0.0035(3) 0.0069(3) -0.0038(3)
O1 0.057(2) 0.145(4) 0.134(3) -0.030(3) 0.034(2) -0.026(2)
N1 0.0327(14) 0.0223(13) 0.0331(13) -0.0020(10) 0.0099(11) -0.0016(10)
C1 0.0154(12) 0.0235(14) 0.0197(12) 0.0006(10) 0.0030(10) 0.0000(10)
C2 0.0237(13) 0.0270(15) 0.0255(13) -0.0034(12) 0.0075(11) 0.0016(12)
C3 0.0232(15) 0.0397(18) 0.0310(15) -0.0033(13) 0.0101(12) 0.0046(13)
C4 0.0242(15) 0.043(2) 0.0419(18) 0.0005(15) 0.0161(14) -0.0049(14)
C5 0.0251(15) 0.0280(16) 0.0361(16) -0.0002(13) 0.0084(13) -0.0054(12)
C6 0.0185(13) 0.0234(14) 0.0252(13) -0.0001(11) 0.0060(11) -0.0017(11)
C7 0.0228(14) 0.0268(15) 0.0272(14) -0.0009(11) 0.0057(12) -0.0038(12)
C8 0.0419(18) 0.0199(15) 0.0343(16) 0.0000(12) 0.0104(14) 0.0008(13)
C9 0.049(2) 0.0230(16) 0.0474(19) -0.0074(14) 0.0067(16) -0.0009(14)
C10 0.062(2) 0.035(2) 0.052(2) -0.0138(17) 0.0042(19) 0.0013(18)
C11 0.071(3) 0.042(2) 0.047(2) -0.0154(18) 0.013(2) 0.014(2)
C12 0.051(2) 0.0366(19) 0.048(2) 0.0003(16) 0.0184(17) 0.0146(16)
C13 0.0380(17) 0.0232(16) 0.0357(16) 0.0036(12) 0.0130(14) 0.0048(13)
C14 0.044(2) 0.043(2) 0.071(3) -0.0176(19) 0.007(2) -0.0112(17)
C15 0.083(4) 0.075(4) 0.190(7) -0.012(4) 0.040(4) -0.036(3)
C16 0.054(3) 0.161(7) 0.192(7) 0.077(6) 0.029(4) 0.023(4)
C17 0.0350(17) 0.0297(17) 0.0429(18) 0.0001(14) 0.0116(15) 0.0013(14)
C18 0.043(2) 0.058(3) 0.057(2) 0.001(2) 0.0051(18) 0.0111(19)
C19 0.048(2) 0.039(2) 0.081(3) 0.003(2) 0.025(2) -0.0055(17)
C20 0.0324(16) 0.0242(14) 0.0213(13) -0.0059(11) 0.0044(12) 0.0065(12)
C21 0.0411(19) 0.0348(18) 0.0358(17) 0.0040(14) -0.0069(15) -0.0049(15)
C22 0.066(3) 0.0306(19) 0.043(2) 0.0074(15) -0.0046(18) -0.0106(17)
C23 0.078(3) 0.0284(19) 0.0380(19) 0.0018(14) 0.0026(19) 0.0162(18)
C24 0.048(2) 0.049(2) 0.0372(18) 0.0008(16) 0.0069(16) 0.0259(18)
C25 0.0337(17) 0.044(2) 0.0305(16) -0.0012(14) 0.0092(14) 0.0129(15)
C26 0.0189(13) 0.0212(14) 0.0255(13) -0.0029(11) 0.0043(11) -0.0015(11)
C27 0.0284(15) 0.0282(16) 0.0252(14) -0.0018(12) 0.0025(12) 0.0027(12)
C28 0.0318(17) 0.0425(19) 0.0235(14) -0.0057(13) 0.0062(13) -0.0008(14)
C29 0.0294(16) 0.0310(17) 0.0376(17) -0.0133(13) 0.0076(13) 0.0018(13)
C30 0.0299(16) 0.0240(15) 0.0375(16) -0.0025(12) 0.0033(13) 0.0019(12)
C31 0.0280(15) 0.0283(16) 0.0270(14) -0.0011(12) 0.0039(12) 0.0014(12)
C32 0.0214(14) 0.0360(17) 0.0255(14) -0.0060(12) 0.0024(12) -0.0045(12)
C33 0.0241(14) 0.0306(16) 0.0280(14) -0.0079(12) 0.0052(12) -0.0093(12)
C34 0.0257(14) 0.0201(14) 0.0293(14) -0.0037(11) 0.0077(12) -0.0019(11)
C35 0.0346(18) 0.0306(19) 0.077(3) 0.0067(17) 0.0280(18) 0.0005(14)
C36 0.042(2) 0.035(2) 0.102(3) 0.018(2) 0.027(2) 0.0118(17)
C37 0.043(2) 0.0255(17) 0.058(2) 0.0108(15) 0.0117(17) -0.0004(14)
C38 0.0348(17) 0.0324(18) 0.0380(17) 0.0067(14) 0.0109(14) -0.0097(14)
C39 0.0269(15) 0.0307(17) 0.0381(16) 0.0030(13) 0.0091(13) -0.0025(13)
C40 0.0222(13) 0.0208(14) 0.0282(13) 0.0031(11) 0.0099(11) -0.0021(11)
C41 0.0226(14) 0.0363(17) 0.0367(15) -0.0029(14) 0.0065(12) -0.0039(13)
C42 0.0217(15) 0.045(2) 0.0443(18) 0.0017(15) 0.0117(14) 0.0041(14)
C43 0.0376(17) 0.0313(17) 0.0364(16) 0.0014(13) 0.0188(14) 0.0069(14)
C44 0.0347(17) 0.0343(18) 0.0276(15) -0.0029(13) 0.0061(13) 0.0055(14)
C45 0.0236(14) 0.0287(15) 0.0275(14) 0.0010(11) 0.0066(12) 0.0034(12)
C46 0.197(8) 0.132(6) 0.165(7) 0.098(6) 0.075(6) 0.047(6)
C47 0.060(3) 0.073(3) 0.056(2) 0.004(2) 0.023(2) 0.001(2)
C48 0.065(3) 0.071(3) 0.046(2) -0.003(2) 0.012(2) -0.003(2)

loop_
_atom_type_symbol
_atom_type_description
_atom_type_scat_dispersion_real
_atom_type_scat_dispersion_imag
_atom_type_scat_source
C C 0.0033 0.0016 'International Tables Vol C Tables 4.2.6.8 and 6.1.1.4'
H H 0.0000 0.0000 'International Tables Vol C Tables 4.2.6.8 and 6.1.1.4'
N N 0.0061 0.0033 'International Tables Vol C Tables 4.2.6.8 and 6.1.1.4'
O O 0.0106 0.0060 'International Tables Vol C Tables 4.2.6.8 and 6.1.1.4'
P P 0.1023 0.0942 'International Tables Vol C Tables 4.2.6.8 and 6.1.1.4'
Cl Cl 0.1484 0.1585 'International Tables Vol C Tables 4.2.6.8 and 6.1.1.4'
Pt Pt -1.7033 8.3905 'International Tables Vol C Tables 4.2.6.8 and 6.1.1.4'

loop_
_geom_angle_atom_site_label_1
_geom_angle_atom_site_label_2
_geom_angle_atom_site_label_3
_geom_angle
C1 Pt1 P1 91.78(7)
C1 Pt1 P2 175.69(8)
P1 Pt1 P2 86.88(3)
C1 Pt1 Cl1 89.09(7)
P1 Pt1 Cl1 178.80(3)
P2 Pt1 Cl1 92.20(2)
C26 P1 C20 106.36(12)
C26 P1 C32 103.70(13)
C20 P1 C32 103.35(14)
C26 P1 Pt1 112.34(9)
C20 P1 Pt1 121.16(9)
C32 P1 Pt1 108.25(9)
C40 P2 C34 104.84(13)
C40 P2 C33 106.57(13)
C34 P2 C33 102.14(13)
C40 P2 Pt1 117.99(9)
C34 P2 Pt1 118.31(10)
C33 P2 Pt1 105.32(10)
C7 N1 C8 118.1(3)
C2 C1 C6 116.3(2)
C2 C1 Pt1 119.9(2)
C6 C1 Pt1 123.72(19)
C3 C2 C1 122.5(3)
C3 C2 H2 118.8
C1 C2 H2 118.8
C4 C3 C2 120.1(3)
C4 C3 H3 119.9
C2 C3 H3 119.9
C5 C4 C3 119.3(3)
C5 C4 H4 120.4
C3 C4 H4 120.4
C4 C5 C6 121.0(3)
C4 C5 H5 119.5
C6 C5 H5 119.5
C5 C6 C1 120.9(3)
C5 C6 C7 118.1(3)
C1 C6 C7 121.0(2)
N1 C7 C6 121.5(3)
N1 C7 H7 119.3
C6 C7 H7 119.3
C13 C8 C9 121.9(3)
C13 C8 N1 122.5(3)
C9 C8 N1 115.5(3)
C10 C9 C8 117.5(3)
C10 C9 C14 121.6(3)
C8 C9 C14 120.9(3)
C11 C10 C9 121.4(3)
C11 C10 H10 119.3
C9 C10 H10 119.3
C10 C11 C12 120.1(3)
C10 C11 H11 119.9
C12 C11 H11 119.9
C11 C12 C13 121.3(3)
C11 C12 H12 119.3
C13 C12 H12 119.3
C12 C13 C8 117.3(3)
C12 C13 C17 119.6(3)
C8 C13 C17 123.0(3)
C16 C14 C15 111.4(4)
C16 C14 C9 111.6(4)
C15 C14 C9 113.9(4)
C16 C14 H14 106.5
C15 C14 H14 106.5
C9 C14 H14 106.5
C14 C15 H15A 109.5
C14 C15 H15B 109.5
H15A C15 H15B 109.5
C14 C15 H15C 109.5
H15A C15 H15C 109.5
H15B C15 H15C 109.5
C14 C16 H16A 109.5
C14 C16 H16B 109.5
H16A C16 H16B 109.5
C14 C16 H16C 109.5
H16A C16 H16C 109.5
H16B C16 H16C 109.5
C13 C17 C19 112.6(3)
C13 C17 C18 112.0(3)
C19 C17 C18 109.7(3)
C13 C17 H17 107.4
C19 C17 H17 107.4
C18 C17 H17 107.4
C17 C18 H18A 109.5
C17 C18 H18B 109.5
H18A C18 H18B 109.5
C17 C18 H18C 109.5
H18A C18 H18C 109.5
H18B C18 H18C 109.5
C17 C19 H19A 109.5
C17 C19 H19B 109.5
H19A C19 H19B 109.5
C17 C19 H19C 109.5
H19A C19 H19C 109.5
H19B C19 H19C 109.5
C21 C20 C25 118.7(3)
C21 C20 P1 120.5(2)
C25 C20 P1 120.8(2)
C20 C21 C22 120.4(3)
C20 C21 H21 119.8
C22 C21 H21 119.8
C23 C22 C21 120.1(4)
C23 C22 H22 119.9
C21 C22 H22 119.9
C24 C23 C22 120.3(3)
C24 C23 H23 119.8
C22 C23 H23 119.8
C23 C24 C25 120.1(3)
C23 C24 H24 120.0
C25 C24 H24 120.0
C24 C25 C20 120.3(3)
C24 C25 H25 119.9
C20 C25 H25 119.9
C27 C26 C31 118.9(3)
C27 C26 P1 121.9(2)
C31 C26 P1 119.2(2)
C28 C27 C26 120.2(3)
C28 C27 H27 119.9
C26 C27 H27 119.9
C29 C28 C27 120.3(3)
C29 C28 H28 119.8
C27 C28 H28 119.8
C28 C29 C30 120.3(3)
C28 C29 H29 119.8
C30 C29 H29 119.8
C29 C30 C31 119.4(3)
C29 C30 H30 120.3
C31 C30 H30 120.3
C30 C31 C26 120.8(3)
C30 C31 H31 119.6
C26 C31 H31 119.6
C33 C32 P1 109.69(19)
C33 C32 H32A 109.7
P1 C32 H32A 109.7
C33 C32 H32B 109.7
P1 C32 H32B 109.7
H32A C32 H32B 108.2
C32 C33 P2 110.16(19)
C32 C33 H33A 109.6
P2 C33 H33A 109.6
C32 C33 H33B 109.6
P2 C33 H33B 109.6
H33A C33 H33B 108.1
C35 C34 C39 119.0(3)
C35 C34 P2 119.7(2)
C39 C34 P2 121.2(2)
C34 C35 C36 120.1(3)
C34 C35 H35 119.9
C36 C35 H35 119.9
C37 C36 C35 120.8(3)
C37 C36 H36 119.6
C35 C36 H36 119.6
C38 C37 C36 119.6(3)
C38 C37 H37 120.2
C36 C37 H37 120.2
C37 C38 C39 120.2(3)
C37 C38 H38 119.9
C39 C38 H38 119.9
C34 C39 C38 120.3(3)
C34 C39 H39 119.8
C38 C39 H39 119.8
C41 C40 C45 118.9(3)
C41 C40 P2 123.8(2)
C45 C40 P2 117.3(2)
C42 C41 C40 120.5(3)
C42 C41 H41 119.7
C40 C41 H41 119.7
C43 C42 C41 120.2(3)
C43 C42 H42 119.9
C41 C42 H42 119.9
C42 C43 C44 119.8(3)
C42 C43 H43 120.1
C44 C43 H43 120.1
C43 C44 C45 120.1(3)
C43 C44 H44 120.0
C45 C44 H44 120.0
C44 C45 C40 120.4(3)
C44 C45 H45 119.8
C40 C45 H45 119.8
C47 C46 H46A 109.5
C47 C46 H46B 109.5
H46A C46 H46B 109.5
C47 C46 H46C 109.5
H46A C46 H46C 109.5
H46B C46 H46C 109.5
O1 C47 C48 120.6(5)
O1 C47 C46 126.3(5)
C48 C47 C46 112.9(5)
C47 C48 H48A 109.5
C47 C48 H48B 109.5
H48A C48 H48B 109.5
C47 C48 H48C 109.5
H48A C48 H48C 109.5
H48B C48 H48C 109.5

loop_
_geom_bond_atom_site_label_1
_geom_bond_atom_site_label_2
_geom_bond_distance
Pt1 C1 2.073(3)
Pt1 P1 2.2193(7)
Pt1 P2 2.3120(7)
Pt1 Cl1 2.3592(6)
P1 C26 1.822(3)
P1 C20 1.829(3)
P1 C32 1.841(3)
P2 C40 1.812(3)
P2 C34 1.814(3)
P2 C33 1.830(3)
O1 C47 1.188(5)
N1 C7 1.271(4)
N1 C8 1.425(4)
C1 C2 1.400(4)
C1 C6 1.412(4)
C2 C3 1.384(4)
C2 H2 0.9500
C3 C4 1.384(4)
C3 H3 0.9500
C4 C5 1.375(4)
C4 H4 0.9500
C5 C6 1.399(4)
C5 H5 0.9500
C6 C7 1.472(4)
C7 H7 0.9500
C8 C13 1.398(4)
C8 C9 1.413(4)
C9 C10 1.389(5)
C9 C14 1.516(5)
C10 C11 1.372(5)
C10 H10 0.9500
C11 C12 1.383(5)
C11 H11 0.9500
C12 C13 1.395(4)
C12 H12 0.9500
C13 C17 1.522(4)
C14 C16 1.489(6)
C14 C15 1.508(6)
C14 H14 1.0000
C15 H15A 0.9800
C15 H15B 0.9800
C15 H15C 0.9800
C16 H16A 0.9800
C16 H16B 0.9800
C16 H16C 0.9800
C17 C19 1.527(5)
C17 C18 1.532(4)
C17 H17 1.0000
C18 H18A 0.9800
C18 H18B 0.9800
C18 H18C 0.9800
C19 H19A 0.9800
C19 H19B 0.9800
C19 H19C 0.9800
C20 C21 1.383(4)
C20 C25 1.390(4)
C21 C22 1.383(4)
C21 H21 0.9500
C22 C23 1.368(5)
C22 H22 0.9500
C23 C24 1.368(5)
C23 H23 0.9500
C24 C25 1.384(5)
C24 H24 0.9500
C25 H25 0.9500
C26 C27 1.391(4)
C26 C31 1.395(4)
C27 C28 1.390(4)
C27 H27 0.9500
C28 C29 1.375(4)
C28 H28 0.9500
C29 C30 1.387(4)
C29 H29 0.9500
C30 C31 1.389(4)
C30 H30 0.9500
C31 H31 0.9500
C32 C33 1.516(4)
C32 H32A 0.9900
C32 H32B 0.9900
C33 H33A 0.9900
C33 H33B 0.9900
C34 C35 1.384(4)
C34 C39 1.391(4)
C35 C36 1.387(5)
C35 H35 0.9500
C36 C37 1.376(5)
C36 H36 0.9500
C37 C38 1.374(5)
C37 H37 0.9500
C38 C39 1.392(4)
C38 H38 0.9500
C39 H39 0.9500
C40 C41 1.388(4)
C40 C45 1.392(4)
C41 C42 1.385(4)
C41 H41 0.9500
C42 C43 1.380(4)
C42 H42 0.9500
C43 C44 1.385(4)
C43 H43 0.9500
C44 C45 1.385(4)
C44 H44 0.9500
C45 H45 0.9500
C46 C47 1.482(7)
C46 H46A 0.9800
C46 H46B 0.9800
C46 H46C 0.9800
C47 C48 1.479(6)
C48 H48A 0.9800
C48 H48B 0.9800
C48 H48C 0.9800

loop_
_geom_torsion_atom_site_label_1
_geom_torsion_atom_site_label_2
_geom_torsion_atom_site_label_3
_geom_torsion_atom_site_label_4
_geom_torsion
C1 Pt1 P1 C26 71.59(12)
P2 Pt1 P1 C26 -104.30(10)
Cl1 Pt1 P1 C26 -64.7(13)
C1 Pt1 P1 C20 -55.59(14)
P2 Pt1 P1 C20 128.51(12)
Cl1 Pt1 P1 C20 168.1(13)
C1 Pt1 P1 C32 -174.51(13)
P2 Pt1 P1 C32 9.59(11)
Cl1 Pt1 P1 C32 49.2(13)
C1 Pt1 P2 C40 -177.4(9)
P1 Pt1 P2 C40 -105.42(10)
Cl1 Pt1 P2 C40 75.35(10)
C1 Pt1 P2 C34 54.6(9)
P1 Pt1 P2 C34 126.57(10)
Cl1 Pt1 P2 C34 -52.66(10)
C1 Pt1 P2 C33 -58.7(9)
P1 Pt1 P2 C33 13.29(10)
Cl1 Pt1 P2 C33 -165.94(10)
P1 Pt1 C1 C2 -68.7(2)
P2 Pt1 C1 C2 3.1(11)
Cl1 Pt1 C1 C2 110.5(2)
P1 Pt1 C1 C6 109.9(2)
P2 Pt1 C1 C6 -178(4)
Cl1 Pt1 C1 C6 -70.9(2)
C6 C1 C2 C3 0.9(4)
Pt1 C1 C2 C3 179.6(2)
C1 C2 C3 C4 -0.9(4)
C2 C3 C4 C5 0.5(5)
C3 C4 C5 C6 -0.1(5)
C4 C5 C6 C1 0.1(4)
C4 C5 C6 C7 -178.4(3)
C2 C1 C6 C5 -0.5(4)
Pt1 C1 C6 C5 -179.1(2)
C2 C1 C6 C7 178.0(2)
Pt1 C1 C6 C7 -0.7(3)
C8 N1 C7 C6 -175.3(2)
C5 C6 C7 N1 20.8(4)
C1 C6 C7 N1 -157.7(3)
C7 N1 C8 C13 -64.2(4)
C7 N1 C8 C9 119.2(3)
C13 C8 C9 C10 6.8(5)
N1 C8 C9 C10 -176.5(3)
C13 C8 C9 C14 -174.7(3)
N1 C8 C9 C14 2.0(5)
C8 C9 C10 C11 -1.5(5)
C14 C9 C10 C11 180.0(4)
C9 C10 C11 C12 -3.2(6)
C10 C11 C12 C13 2.9(6)
C11 C12 C13 C8 2.2(5)
C11 C12 C13 C17 -176.1(3)
C9 C8 C13 C12 -7.1(5)
N1 C8 C13 C12 176.5(3)
C9 C8 C13 C17 171.0(3)
N1 C8 C13 C17 -5.4(5)
C10 C9 C14 C16 83.5(5)
C8 C9 C14 C16 -94.9(5)
C10 C9 C14 C15 -43.7(6)
C8 C9 C14 C15 137.9(4)
C12 C13 C17 C19 -72.6(4)
C8 C13 C17 C19 109.3(3)
C12 C13 C17 C18 51.6(4)
C8 C13 C17 C18 -126.6(3)
C26 P1 C20 C21 -85.9(3)
C32 P1 C20 C21 165.3(2)
Pt1 P1 C20 C21 43.9(3)
C26 P1 C20 C25 94.9(2)
C32 P1 C20 C25 -13.9(3)
Pt1 P1 C20 C25 -135.2(2)
C25 C20 C21 C22 1.0(5)
P1 C20 C21 C22 -178.2(3)
C20 C21 C22 C23 0.8(5)
C21 C22 C23 C24 -1.6(6)
C22 C23 C24 C25 0.6(5)
C23 C24 C25 C20 1.2(5)
C21 C20 C25 C24 -2.0(4)
P1 C20 C25 C24 177.2(2)
C20 P1 C26 C27 -12.0(3)
C32 P1 C26 C27 96.6(2)
Pt1 P1 C26 C27 -146.7(2)
C20 P1 C26 C31 169.6(2)
C32 P1 C26 C31 -81.8(2)
Pt1 P1 C26 C31 34.8(2)
C31 C26 C27 C28 0.9(4)
P1 C26 C27 C28 -177.6(2)
C26 C27 C28 C29 0.1(4)
C27 C28 C29 C30 -0.7(5)
C28 C29 C30 C31 0.2(5)
C29 C30 C31 C26 0.8(4)
C27 C26 C31 C30 -1.3(4)
P1 C26 C31 C30 177.2(2)
C26 P1 C32 C33 83.0(2)
C20 P1 C32 C33 -166.21(19)
Pt1 P1 C32 C33 -36.5(2)
P1 C32 C33 P2 49.1(2)
C40 P2 C33 C32 86.7(2)
C34 P2 C33 C32 -163.6(2)
Pt1 P2 C33 C32 -39.4(2)
C40 P2 C34 C35 -141.9(3)
C33 P2 C34 C35 107.0(3)
Pt1 P2 C34 C35 -8.0(3)
C40 P2 C34 C39 42.0(3)
C33 P2 C34 C39 -69.1(3)
Pt1 P2 C34 C39 175.9(2)
C39 C34 C35 C36 0.2(5)
P2 C34 C35 C36 -176.0(3)
C34 C35 C36 C37 -0.1(6)
C35 C36 C37 C38 0.0(6)
C36 C37 C38 C39 0.1(5)
C35 C34 C39 C38 -0.1(4)
P2 C34 C39 C38 176.0(2)
C37 C38 C39 C34 -0.1(5)
C34 P2 C40 C41 -107.0(3)
C33 P2 C40 C41 0.8(3)
Pt1 P2 C40 C41 118.9(2)
C34 P2 C40 C45 74.6(2)
C33 P2 C40 C45 -177.6(2)
Pt1 P2 C40 C45 -59.5(2)
C45 C40 C41 C42 -1.0(4)
P2 C40 C41 C42 -179.3(2)
C40 C41 C42 C43 0.2(5)
C41 C42 C43 C44 0.4(5)
C42 C43 C44 C45 -0.2(5)
C43 C44 C45 C40 -0.7(5)
C41 C40 C45 C44 1.2(4)
P2 C40 C45 C44 179.7(2)
